data_4109643
loop_
_publ_author_name
'Bani Kanta Sarma'
'Govindasamy Mugesh'

_publ_section_title
;
 Redox Regulation of Protein Tyrosine Phosphatase 1B (PTP1B): A Biomimetic
 Study on the Unexpected Formation of a Sulfenyl Amide Intermediate
;
_journal_name_full 'Journal of the American Chemical Society'
_journal_page_first 8872
_journal_page_last 8881
_journal_paper_doi 10.1021/ja070410o
_journal_volume 129
_journal_year 2007
_chemical_formula_moiety 'C16 H20 N2 O3 S'
_chemical_formula_sum 'C16 H20 N2 O3 S'
_chemical_formula_weight 320.40
_chemical_name_systematic
;
 ?
;
_space_group_IT_number 2
_symmetry_cell_setting triclinic
_symmetry_space_group_name_Hall '-P 1'
_symmetry_space_group_name_H-M 'P -1'
_atom_sites_solution_hydrogens geom
_atom_sites_solution_primary direct
_atom_sites_solution_secondary difmap
_audit_creation_method SHELXL-97
_cell_angle_alpha 90.233(2)
_cell_angle_beta 112.003(2)
_cell_angle_gamma 117.918(2)
_cell_formula_units_Z 2
_cell_length_a 9.4859(14)
_cell_length_b 9.7695(15)
_cell_length_c 10.9072(17)
_cell_measurement_temperature 273(2)
_cell_measurement_theta_max 25.0
_cell_measurement_theta_min 2.1
_cell_volume 808.0(2)
_computing_cell_refinement 'Bruker SMART'
_computing_data_collection 'Bruker SMART'
_computing_data_reduction 'Bruker SHELXTL'
_computing_molecular_graphics 'Bruker SHELXTL'
_computing_publication_material 'Bruker SHELXTL'
_computing_structure_refinement 'SHELXL-97 (Sheldrick, 1997)'
_computing_structure_solution 'SHELXS-97 (Sheldrick, 1990)'
_diffrn_ambient_temperature 273(2)
_diffrn_detector_area_resol_mean 0.3
_diffrn_measured_fraction_theta_full 0.994
_diffrn_measured_fraction_theta_max 0.994
_diffrn_measurement_device_type 'CCD area detector'
_diffrn_measurement_method omega
_diffrn_radiation_monochromator graphite
_diffrn_radiation_source 'fine-focus sealed tube'
_diffrn_radiation_type MoK\a
_diffrn_radiation_wavelength 0.71073
_diffrn_reflns_av_R_equivalents 0.0156
_diffrn_reflns_av_sigmaI/netI 0.0247
_diffrn_reflns_limit_h_max 11
_diffrn_reflns_limit_h_min -10
_diffrn_reflns_limit_k_max 11
_diffrn_reflns_limit_k_min -11
_diffrn_reflns_limit_l_max 12
_diffrn_reflns_limit_l_min -12
_diffrn_reflns_number 5857
_diffrn_reflns_theta_full 24.99
_diffrn_reflns_theta_max 24.99
_diffrn_reflns_theta_min 2.06
_exptl_absorpt_coefficient_mu 0.214
_exptl_absorpt_correction_T_max 0.9484
_exptl_absorpt_correction_T_min 0.9346
_exptl_absorpt_correction_type empirical
_exptl_absorpt_process_details SADABS
_exptl_crystal_colour colorless
_exptl_crystal_density_diffrn 1.317
_exptl_crystal_description rectangular
_exptl_crystal_F_000 340
_exptl_crystal_size_max 0.32
_exptl_crystal_size_mid 0.29
_exptl_crystal_size_min 0.25
_refine_diff_density_max 0.271
_refine_diff_density_min -0.160
_refine_diff_density_rms 0.043
_refine_ls_extinction_method none
_refine_ls_goodness_of_fit_ref 0.931
_refine_ls_hydrogen_treatment mixed
_refine_ls_matrix_type full
_refine_ls_number_parameters 279
_refine_ls_number_reflns 2832
_refine_ls_number_restraints 0
_refine_ls_restrained_S_all 0.931
_refine_ls_R_factor_all 0.0466
_refine_ls_R_factor_gt 0.0381
_refine_ls_shift/su_max 0.001
_refine_ls_shift/su_mean 0.000
_refine_ls_structure_factor_coef Fsqd
_refine_ls_weighting_details 'calc w=1/[\s^2^(Fo^2^)+(0.1000P)^2^+0.0000P] where P=(Fo^2^+2Fc^2^)/3'
_refine_ls_weighting_scheme calc
_refine_ls_wR_factor_gt 0.1131
_refine_ls_wR_factor_ref 0.1203
_reflns_number_gt 2417
_reflns_number_total 2832
_reflns_threshold_expression >2sigma(I)
_cod_data_source_file ja070410osi20070327_110942.cif
_cod_data_source_block compound11_m
_cod_database_code 4109643

loop_
_symmetry_equiv_pos_as_xyz
'x, y, z'
'-x, -y, -z'

loop_
_atom_site_label
_atom_site_type_symbol
_atom_site_fract_x
_atom_site_fract_y
_atom_site_fract_z
_atom_site_U_iso_or_equiv
_atom_site_adp_type
_atom_site_occupancy
_atom_site_symmetry_multiplicity
_atom_site_calc_flag
S1 S 0.78120(5) 0.93104(5) 0.08384(4) 0.03635(18) Uani 1 1 d
N1 N 0.90698(19) 1.07503(17) 0.23319(14) 0.0386(4) Uani 1 1 d
N2 N 0.6485(2) 0.68042(18) -0.12318(16) 0.0434(4) Uani 1 1 d
O1 O 1.16593(17) 1.17538(15) 0.42803(13) 0.0494(4) Uani 1 1 d
O2 O 0.76362(18) 0.52534(16) -0.12970(15) 0.0560(4) Uani 1 1 d
O3 O 0.68081(19) 0.94650(18) 0.36964(16) 0.0564(4) Uani 1 1 d
H3 H 0.720(3) 0.907(3) 0.429(2) 0.060(7) Uiso 1 1 d
C1 C 1.0630(2) 1.0859(2) 0.31400(18) 0.0384(4) Uani 1 1 d
C2 C 1.0876(2) 0.9745(2) 0.24643(18) 0.0368(4) Uani 1 1 d
C3 C 1.2314(3) 0.9523(2) 0.2943(2) 0.0454(5) Uani 1 1 d
H3A H 1.329(3) 1.012(2) 0.378(2) 0.045(5) Uiso 1 1 d
C4 C 1.2284(3) 0.8348(2) 0.2207(2) 0.0509(5) Uani 1 1 d
H4 H 1.334(3) 0.820(2) 0.253(2) 0.057(6) Uiso 1 1 d
C5 C 1.0810(3) 0.7376(2) 0.1011(2) 0.0461(5) Uani 1 1 d
H5 H 1.076(3) 0.659(3) 0.048(2) 0.055(6) Uiso 1 1 d
C6 C 0.9362(2) 0.7582(2) 0.04999(18) 0.0371(4) Uani 1 1 d
C7 C 0.9425(2) 0.88139(19) 0.12420(17) 0.0342(4) Uani 1 1 d
C8 C 0.7765(2) 0.6565(2) -0.07219(19) 0.0390(4) Uani 1 1 d
C9 C 0.5075(2) 0.5444(2) -0.23934(19) 0.0431(5) Uani 1 1 d
C10 C 0.5952(3) 0.4478(3) -0.2459(3) 0.0685(7) Uani 1 1 d
H10A H 0.530(4) 0.336(4) -0.238(3) 0.097(9) Uiso 1 1 d
H10B H 0.604(4) 0.434(4) -0.332(3) 0.113(11) Uiso 1 1 d
C11 C 0.4559(4) 0.6027(3) -0.3680(2) 0.0593(6) Uani 1 1 d
H11A H 0.416(3) 0.671(3) -0.361(3) 0.075(8) Uiso 1 1 d
H11B H 0.367(3) 0.506(3) -0.441(3) 0.073(7) Uiso 1 1 d
H11C H 0.549(3) 0.660(3) -0.389(2) 0.077(8) Uiso 1 1 d
C12 C 0.3503(3) 0.4507(3) -0.2077(3) 0.0617(6) Uani 1 1 d
H12A H 0.376(3) 0.406(3) -0.127(3) 0.074(7) Uiso 1 1 d
H12B H 0.261(3) 0.364(3) -0.283(3) 0.074(7) Uiso 1 1 d
H12C H 0.312(4) 0.516(3) -0.188(3) 0.083(9) Uiso 1 1 d
C13 C 0.8332(2) 1.1632(2) 0.27554(18) 0.0398(4) Uani 1 1 d
C14 C 0.8038(3) 1.1109(2) 0.4001(2) 0.0460(5) Uani 1 1 d
H14A H 0.914(3) 1.140(2) 0.474(2) 0.050(6) Uiso 1 1 d
H14B H 0.757(2) 1.178(2) 0.4260(19) 0.043(5) Uiso 1 1 d
C15 C 0.9641(3) 1.3418(3) 0.3106(3) 0.0549(6) Uani 1 1 d
H15A H 1.076(3) 1.371(3) 0.385(2) 0.065(7) Uiso 1 1 d
H15B H 0.919(3) 1.398(3) 0.333(2) 0.075(8) Uiso 1 1 d
H15C H 0.981(4) 1.384(3) 0.232(3) 0.093(9) Uiso 1 1 d
C16 C 0.6590(3) 1.1247(3) 0.1602(2) 0.0493(5) Uani 1 1 d
H16A H 0.676(3) 1.160(3) 0.083(2) 0.063(7) Uiso 1 1 d
H16B H 0.616(3) 1.188(2) 0.189(2) 0.054(6) Uiso 1 1 d
H16C H 0.574(2) 1.015(2) 0.1373(19) 0.039(5) Uiso 1 1 d

loop_
_atom_site_aniso_label
_atom_site_aniso_U_11
_atom_site_aniso_U_22
_atom_site_aniso_U_33
_atom_site_aniso_U_23
_atom_site_aniso_U_13
_atom_site_aniso_U_12
S1 0.0335(3) 0.0348(3) 0.0340(3) 0.00056(19) 0.0073(2) 0.0178(2)
N1 0.0345(8) 0.0367(8) 0.0374(8) -0.0025(6) 0.0063(7) 0.0197(7)
N2 0.0449(9) 0.0386(9) 0.0417(9) -0.0019(7) 0.0138(7) 0.0211(7)
O1 0.0412(8) 0.0463(8) 0.0435(8) -0.0066(6) 0.0013(6) 0.0223(6)
O2 0.0484(8) 0.0473(8) 0.0644(9) -0.0114(7) 0.0113(7) 0.0283(7)
O3 0.0423(8) 0.0537(9) 0.0492(9) 0.0098(7) 0.0072(7) 0.0160(7)
C1 0.0330(9) 0.0338(9) 0.0395(10) 0.0031(8) 0.0075(8) 0.0165(8)
C2 0.0325(9) 0.0337(9) 0.0415(10) 0.0068(7) 0.0129(8) 0.0169(8)
C3 0.0335(10) 0.0439(11) 0.0502(12) 0.0048(9) 0.0103(9) 0.0191(9)
C4 0.0430(11) 0.0533(12) 0.0611(13) 0.0111(10) 0.0188(10) 0.0303(10)
C5 0.0468(11) 0.0427(11) 0.0555(12) 0.0057(9) 0.0230(10) 0.0268(9)
C6 0.0376(10) 0.0335(9) 0.0420(10) 0.0067(7) 0.0193(8) 0.0176(8)
C7 0.0325(9) 0.0304(9) 0.0385(9) 0.0075(7) 0.0146(8) 0.0153(7)
C8 0.0418(10) 0.0341(9) 0.0429(10) 0.0023(8) 0.0198(9) 0.0193(8)
C9 0.0407(10) 0.0365(10) 0.0428(10) -0.0027(8) 0.0126(9) 0.0168(8)
C10 0.0544(14) 0.0593(15) 0.0706(17) -0.0230(13) 0.0033(12) 0.0314(12)
C11 0.0607(15) 0.0601(15) 0.0448(12) 0.0034(11) 0.0199(11) 0.0236(13)
C12 0.0601(15) 0.0496(14) 0.0698(16) 0.0144(13) 0.0323(13) 0.0201(12)
C13 0.0372(10) 0.0376(10) 0.0387(10) -0.0021(8) 0.0066(8) 0.0221(8)
C14 0.0407(11) 0.0465(11) 0.0419(11) -0.0027(8) 0.0101(9) 0.0213(9)
C15 0.0516(13) 0.0393(11) 0.0636(15) 0.0006(10) 0.0122(12) 0.0251(10)
C16 0.0431(12) 0.0546(14) 0.0458(12) -0.0009(10) 0.0062(10) 0.0314(11)

loop_
_atom_type_symbol
_atom_type_description
_atom_type_scat_dispersion_real
_atom_type_scat_dispersion_imag
_atom_type_scat_source
C C 0.0033 0.0016 'International Tables Vol C Tables 4.2.6.8 and 6.1.1.4'
H H 0.0000 0.0000 'International Tables Vol C Tables 4.2.6.8 and 6.1.1.4'
N N 0.0061 0.0033 'International Tables Vol C Tables 4.2.6.8 and 6.1.1.4'
O O 0.0106 0.0060 'International Tables Vol C Tables 4.2.6.8 and 6.1.1.4'
S S 0.1246 0.1234 'International Tables Vol C Tables 4.2.6.8 and 6.1.1.4'

loop_
_geom_angle_atom_site_label_1
_geom_angle_atom_site_label_2
_geom_angle_atom_site_label_3
_geom_angle
C7 S1 N1 90.12(7)
C1 N1 C13 123.54(14)
C1 N1 S1 115.42(12)
C13 N1 S1 120.52(11)
C8 N2 C9 107.05(15)
C8 O2 C10 105.33(15)
C14 O3 H3 109.0(17)
O1 C1 N1 124.69(17)
O1 C1 C2 126.00(16)
N1 C1 C2 109.30(15)
C3 C2 C7 120.62(17)
C3 C2 C1 126.96(17)
C7 C2 C1 112.38(15)
C4 C3 C2 119.32(19)
C4 C3 H3A 119.0(12)
C2 C3 H3A 121.6(12)
C3 C4 C5 120.28(19)
C3 C4 H4 120.0(12)
C5 C4 H4 119.8(12)
C6 C5 C4 121.67(19)
C6 C5 H5 115.8(13)
C4 C5 H5 122.4(13)
C5 C6 C7 117.60(17)
C5 C6 C8 123.78(17)
C7 C6 C8 118.57(16)
C2 C7 C6 120.44(16)
C2 C7 S1 112.64(13)
C6 C7 S1 126.88(14)
N2 C8 O2 118.98(17)
N2 C8 C6 123.81(16)
O2 C8 C6 117.15(16)
N2 C9 C11 110.52(16)
N2 C9 C12 109.05(17)
C11 C9 C12 110.8(2)
N2 C9 C10 102.96(16)
C11 C9 C10 111.8(2)
C12 C9 C10 111.4(2)
O2 C10 C9 105.37(16)
O2 C10 H10A 107.3(17)
C9 C10 H10A 113.5(17)
O2 C10 H10B 113.1(19)
C9 C10 H10B 115.3(19)
H10A C10 H10B 102(2)
C9 C11 H11A 112.7(16)
C9 C11 H11B 106.0(14)
H11A C11 H11B 113(2)
C9 C11 H11C 112.1(16)
H11A C11 H11C 105(2)
H11B C11 H11C 108(2)
C9 C12 H12A 114.0(14)
C9 C12 H12B 108.4(15)
H12A C12 H12B 107.5(19)
C9 C12 H12C 110.3(16)
H12A C12 H12C 104(2)
H12B C12 H12C 112(2)
N1 C13 C16 109.37(15)
N1 C13 C14 108.49(14)
C16 C13 C14 109.91(17)
N1 C13 C15 109.42(16)
C16 C13 C15 109.80(17)
C14 C13 C15 109.83(17)
O3 C14 C13 110.95(16)
O3 C14 H14A 112.3(12)
C13 C14 H14A 110.0(12)
O3 C14 H14B 111.4(11)
C13 C14 H14B 104.9(10)
H14A C14 H14B 107.1(16)
C13 C15 H15A 112.1(13)
C13 C15 H15B 110.5(16)
H15A C15 H15B 109(2)
C13 C15 H15C 113.1(16)
H15A C15 H15C 111(2)
H15B C15 H15C 101(2)
C13 C16 H16A 110.6(14)
C13 C16 H16B 108.0(12)
H16A C16 H16B 105.0(18)
C13 C16 H16C 111.7(11)
H16A C16 H16C 110.8(18)
H16B C16 H16C 110.5(17)

loop_
_geom_bond_atom_site_label_1
_geom_bond_atom_site_label_2
_geom_bond_distance
S1 C7 1.7208(17)
S1 N1 1.7347(15)
N1 C1 1.362(2)
N1 C13 1.499(2)
N2 C8 1.265(2)
N2 C9 1.487(2)
O1 C1 1.243(2)
O2 C8 1.356(2)
O2 C10 1.440(3)
O3 C14 1.415(2)
O3 H3 0.81(2)
C1 C2 1.464(2)
C2 C3 1.387(3)
C2 C7 1.394(2)
C3 C4 1.381(3)
C3 H3A 0.94(2)
C4 C5 1.392(3)
C4 H4 1.01(2)
C5 C6 1.387(3)
C5 H5 0.93(2)
C6 C7 1.413(2)
C6 C8 1.458(3)
C9 C11 1.512(3)
C9 C12 1.513(3)
C9 C10 1.538(3)
C10 H10A 0.99(3)
C10 H10B 0.98(3)
C11 H11A 0.92(3)
C11 H11B 0.99(3)
C11 H11C 0.91(3)
C12 H12A 0.99(2)
C12 H12B 0.95(3)
C12 H12C 0.93(3)
C13 C16 1.520(3)
C13 C14 1.530(3)
C13 C15 1.531(3)
C14 H14A 0.96(2)
C14 H14B 1.030(19)
C15 H15A 0.97(2)
C15 H15B 0.92(3)
C15 H15C 0.99(3)
C16 H16A 0.95(2)
C16 H16B 0.99(2)
C16 H16C 0.947(19)

loop_
_geom_torsion_atom_site_label_1
_geom_torsion_atom_site_label_2
_geom_torsion_atom_site_label_3
_geom_torsion_atom_site_label_4
_geom_torsion
C7 S1 N1 C1 -1.39(14)
C7 S1 N1 C13 -173.41(14)
C13 N1 C1 O1 -4.0(3)
S1 N1 C1 O1 -175.75(14)
C13 N1 C1 C2 175.01(14)
S1 N1 C1 C2 3.27(19)
O1 C1 C2 C3 -2.5(3)
N1 C1 C2 C3 178.55(17)
O1 C1 C2 C7 175.00(16)
N1 C1 C2 C7 -4.0(2)
C7 C2 C3 C4 -1.1(3)
C1 C2 C3 C4 176.20(18)
C2 C3 C4 C5 -1.4(3)
C3 C4 C5 C6 2.1(3)
C4 C5 C6 C7 -0.4(3)
C4 C5 C6 C8 -177.91(17)
C3 C2 C7 C6 2.8(3)
C1 C2 C7 C6 -174.86(14)
C3 C2 C7 S1 -179.28(13)
C1 C2 C7 S1 3.09(19)
C5 C6 C7 C2 -2.0(2)
C8 C6 C7 C2 175.62(15)
C5 C6 C7 S1 -179.62(13)
C8 C6 C7 S1 -2.0(2)
N1 S1 C7 C2 -1.06(13)
N1 S1 C7 C6 176.73(15)
C9 N2 C8 O2 1.4(2)
C9 N2 C8 C6 -175.62(16)
C10 O2 C8 N2 2.4(3)
C10 O2 C8 C6 179.6(2)
C5 C6 C8 N2 -175.83(17)
C7 C6 C8 N2 6.7(3)
C5 C6 C8 O2 7.1(3)
C7 C6 C8 O2 -170.31(15)
C8 N2 C9 C11 -123.76(19)
C8 N2 C9 C12 114.16(19)
C8 N2 C9 C10 -4.2(2)
C8 O2 C10 C9 -4.9(3)
N2 C9 C10 O2 5.5(3)
C11 C9 C10 O2 124.1(2)
C12 C9 C10 O2 -111.2(2)
C1 N1 C13 C16 179.33(17)
S1 N1 C13 C16 -9.3(2)
C1 N1 C13 C14 -60.8(2)
S1 N1 C13 C14 110.56(15)
C1 N1 C13 C15 59.0(2)
S1 N1 C13 C15 -129.63(15)
N1 C13 C14 O3 -61.5(2)
C16 C13 C14 O3 58.1(2)
C15 C13 C14 O3 178.95(17)

loop_
_cod_related_entry_id
_cod_related_entry_database
_cod_related_entry_code
1 ChemSpider 30660362
